data_7053483
loop_
_publ_author_name
'Rajput, Lalit'
'Biradha, Kumar'

_publ_section_title
;
 Assembling coordination networks of bis-amido pyridines via hydrogen
 bonds: isostructurality and large hydrophobic cavities for guest
 inclusion
;
_journal_issue 11
_journal_name_full 'New Journal of Chemistry'
_journal_page_first 2415
_journal_paper_doi 10.1039/c0nj00070a
_journal_volume 34
_journal_year 2010
_chemical_formula_sum 'C50 H38 Cu N12 O8 S2'
_chemical_formula_weight 1062.58
_chemical_name_systematic
;
?
;
_space_group_IT_number 2
_symmetry_cell_setting triclinic
_symmetry_space_group_name_Hall '-P 1'
_symmetry_space_group_name_H-M 'P -1'
_atom_sites_solution_hydrogens geom
_atom_sites_solution_primary direct
_atom_sites_solution_secondary difmap
_audit_creation_method SHELXL-97
_cell_angle_alpha 73.118(4)
_cell_angle_beta 87.475(4)
_cell_angle_gamma 87.115(4)
_cell_formula_units_Z 1
_cell_length_a 8.1263(13)
_cell_length_b 10.0055(17)
_cell_length_c 15.295(3)
_cell_measurement_reflns_used 4594
_cell_measurement_temperature 293(2)
_cell_measurement_theta_max 26.00
_cell_measurement_theta_min 2.13
_cell_volume 1187.9(4)
_computing_structure_refinement 'SHELXL-97 (Sheldrick, 1997)'
_computing_structure_solution 'SHELXS-97 (Sheldrick, 1990)'
_diffrn_ambient_temperature 293(2)
_diffrn_measured_fraction_theta_full 0.987
_diffrn_measured_fraction_theta_max 0.987
_diffrn_measurement_device_type 'Bruker-APEX-2 CCD area detector'
_diffrn_measurement_method hemisphere
_diffrn_radiation_monochromator graphite
_diffrn_radiation_source 'fine-focus sealed tube'
_diffrn_radiation_type MoK\a
_diffrn_radiation_wavelength 0.71073
_diffrn_reflns_av_R_equivalents 0.0251
_diffrn_reflns_av_sigmaI/netI 0.0269
_diffrn_reflns_limit_h_max 10
_diffrn_reflns_limit_h_min -9
_diffrn_reflns_limit_k_max 12
_diffrn_reflns_limit_k_min -12
_diffrn_reflns_limit_l_max 18
_diffrn_reflns_limit_l_min -18
_diffrn_reflns_number 14706
_diffrn_reflns_theta_full 26.00
_diffrn_reflns_theta_max 26.00
_diffrn_reflns_theta_min 2.13
_exptl_absorpt_coefficient_mu 0.618
_exptl_absorpt_correction_T_max 0.929
_exptl_absorpt_correction_T_min 0.895
_exptl_absorpt_correction_type empirical
_exptl_absorpt_process_details SADABS
_exptl_crystal_colour green
_exptl_crystal_density_diffrn 1.485
_exptl_crystal_density_meas ?
_exptl_crystal_density_method 'not measured'
_exptl_crystal_description 'rectangular block'
_exptl_crystal_F_000 547
_exptl_crystal_size_max 0.22
_exptl_crystal_size_mid 0.15
_exptl_crystal_size_min 0.12
_refine_diff_density_max 0.421
_refine_diff_density_min -0.302
_refine_diff_density_rms 0.051
_refine_ls_extinction_method none
_refine_ls_goodness_of_fit_ref 0.957
_refine_ls_hydrogen_treatment constr
_refine_ls_matrix_type full
_refine_ls_number_parameters 331
_refine_ls_number_reflns 4594
_refine_ls_number_restraints 0
_refine_ls_restrained_S_all 0.957
_refine_ls_R_factor_all 0.0466
_refine_ls_R_factor_gt 0.0381
_refine_ls_shift/su_max 0.002
_refine_ls_shift/su_mean 0.000
_refine_ls_structure_factor_coef Fsqd
_refine_ls_weighting_details 'calc w=1/[\s^2^(Fo^2^)+(0.0552P)^2^+0.8703P] where P=(Fo^2^+2Fc^2^)/3'
_refine_ls_weighting_scheme calc
_refine_ls_wR_factor_gt 0.1007
_refine_ls_wR_factor_ref 0.1056
_reflns_number_gt 3944
_reflns_number_total 4594
_reflns_threshold_expression >2sigma(I)
_cod_data_source_file c0nj00070a.txt
_cod_data_source_block 18b
_cod_depositor_comments
;
The following automatic conversions were performed:

'_symmetry_cell_setting' value 'Triclinic' changed to 'triclinic'
according to /home/saulius/struct/CIF-dictionaries/cif_core.dic
dictionary named 'cif_core.dic' version 2.4.2 from 2011-04-26.

Automatic conversion script
Id: cif_fix_values 1891 2012-01-12 08:04:46Z andrius 

The following automatic conversions were performed:

'_exptl_crystal_density_meas' value 'not measured' was changed to '?'
- the value is perceived as not measured.

Automatic conversion script
Id: cif_fix_values 3008 2015-01-20 13:52:24Z robertas 
;
_cod_original_cell_volume 1187.9(3)
_cod_original_sg_symbol_H-M P-1
_cod_database_code 7053483

loop_
_symmetry_equiv_pos_as_xyz
'x, y, z'
'-x, -y, -z'

loop_
_atom_site_label
_atom_site_type_symbol
_atom_site_fract_x
_atom_site_fract_y
_atom_site_fract_z
_atom_site_U_iso_or_equiv
_atom_site_adp_type
_atom_site_occupancy
_atom_site_symmetry_multiplicity
_atom_site_calc_flag
_atom_site_refinement_flags
Cu1 Cu 0.0000 0.0000 0.0000 0.03495(13) Uani 1 2 d S
S100 S -0.16944(12) -0.09730(10) 0.30410(5) 0.0732(3) Uani 1 1 d .
C100 C -0.1398(3) -0.0417(2) 0.19426(16) 0.0374(5) Uani 1 1 d .
N100 N -0.1144(2) -0.0016(2) 0.11642(13) 0.0409(4) Uani 1 1 d .
N11A N 0.2086(2) 0.07636(18) 0.04271(12) 0.0340(4) Uani 1 1 d .
N12A N 0.4087(2) 0.04760(18) 0.25692(11) 0.0334(4) Uani 1 1 d .
H12A H 0.3940 -0.0390 0.2850 0.040 Uiso 1 1 calc R
C11A C 0.3818(3) 0.0934(2) 0.16165(13) 0.0302(4) Uani 1 1 d .
C12A C 0.2455(3) 0.0453(2) 0.13103(14) 0.0337(5) Uani 1 1 d .
H12B H 0.1755 -0.0119 0.1741 0.040 Uiso 1 1 calc R
C13A C 0.3096(3) 0.1608(2) -0.01793(15) 0.0412(5) Uani 1 1 d .
H13A H 0.2858 0.1847 -0.0796 0.049 Uiso 1 1 calc R
C14A C 0.4471(3) 0.2136(3) 0.00747(16) 0.0484(6) Uani 1 1 d .
H14A H 0.5137 0.2724 -0.0367 0.058 Uiso 1 1 calc R
C15A C 0.4862(3) 0.1791(2) 0.09862(16) 0.0413(5) Uani 1 1 d .
H15A H 0.5797 0.2124 0.1168 0.050 Uiso 1 1 calc R
O21A O 0.4783(2) 0.25506(15) 0.27432(10) 0.0454(4) Uani 1 1 d .
C21A C 0.4556(3) 0.1298(2) 0.30686(14) 0.0310(4) Uani 1 1 d .
C22A C 0.4766(2) 0.05907(19) 0.40673(13) 0.0272(4) Uani 1 1 d .
C23A C 0.5922(3) 0.1114(2) 0.45123(14) 0.0333(5) Uani 1 1 d .
H23A H 0.6541 0.1865 0.4186 0.040 Uiso 1 1 calc R
C24A C 0.3843(3) -0.0526(2) 0.45628(14) 0.0326(5) Uani 1 1 d .
H24A H 0.3062 -0.0880 0.4272 0.039 Uiso 1 1 calc R
N11B N 0.0913(2) -0.2523(2) 0.07229(13) 0.0415(5) Uani 1 1 d .
N12B N 0.3149(2) -0.46029(18) 0.27521(11) 0.0345(4) Uani 1 1 d .
H12C H 0.3316 -0.5486 0.2998 0.041 Uiso 1 1 calc R
C11B C 0.2465(3) -0.4178(2) 0.18775(14) 0.0318(4) Uani 1 1 d .
C12B C 0.1492(3) -0.2964(2) 0.15719(15) 0.0384(5) Uani 1 1 d .
H12D H 0.1230 -0.2434 0.1971 0.046 Uiso 1 1 calc R
C13B C 0.1216(3) -0.3338(2) 0.01823(16) 0.0439(6) Uani 1 1 d .
H13B H 0.0814 -0.3047 -0.0406 0.053 Uiso 1 1 calc R
C14B C 0.2092(4) -0.4587(3) 0.04489(16) 0.0489(6) Uani 1 1 d .
H14B H 0.2242 -0.5142 0.0056 0.059 Uiso 1 1 calc R
C15B C 0.2747(3) -0.5010(2) 0.13042(15) 0.0427(6) Uani 1 1 d .
H15B H 0.3369 -0.5844 0.1493 0.051 Uiso 1 1 calc R
O21B O 0.3335(2) -0.24706(15) 0.29784(11) 0.0492(4) Uani 1 1 d .
C21B C 0.3568(3) -0.3735(2) 0.32390(14) 0.0322(4) Uani 1 1 d .
C22B C 0.4323(3) -0.4432(2) 0.41437(13) 0.0290(4) Uani 1 1 d .
C23B C 0.5355(3) -0.3655(2) 0.44897(14) 0.0337(5) Uani 1 1 d .
H23B H 0.5601 -0.2753 0.4145 0.040 Uiso 1 1 calc R
C24B C 0.6018(3) -0.4213(2) 0.53402(14) 0.0331(5) Uani 1 1 d .
H24B H 0.6696 -0.3681 0.5569 0.040 Uiso 1 1 calc R
N200 N 0.2140(4) 0.5114(3) -0.22732(18) 0.0683(7) Uani 1 1 d .
O202 O 0.2069(5) 0.5399(4) -0.15641(17) 0.1233(12) Uani 1 1 d .
O201 O 0.2918(4) 0.4111(3) -0.23870(19) 0.1010(9) Uani 1 1 d .
C201 C 0.1242(3) 0.6060(3) -0.30423(17) 0.0483(6) Uani 1 1 d .
C202 C 0.1244(4) 0.5709(3) -0.3842(2) 0.0598(7) Uani 1 1 d .
H202 H 0.1750 0.4880 -0.3894 0.072 Uiso 1 1 calc R
C203 C 0.0451(4) 0.6655(4) -0.4584(2) 0.0721(9) Uani 1 1 d .
H203 H 0.0437 0.6462 -0.5143 0.087 Uiso 1 1 calc R
C204 C -0.0302(4) 0.7859(4) -0.4483(3) 0.0713(9) Uani 1 1 d .
H204 H -0.0832 0.8480 -0.4973 0.086 Uiso 1 1 calc R
C205 C -0.0276(4) 0.8147(4) -0.3672(3) 0.0744(9) Uani 1 1 d .
H205 H -0.0798 0.8966 -0.3612 0.089 Uiso 1 1 calc R
C206 C 0.0494(4) 0.7267(3) -0.2944(2) 0.0643(8) Uani 1 1 d .
H206 H 0.0514 0.7479 -0.2391 0.077 Uiso 1 1 calc R

loop_
_atom_site_aniso_label
_atom_site_aniso_U_11
_atom_site_aniso_U_22
_atom_site_aniso_U_33
_atom_site_aniso_U_23
_atom_site_aniso_U_13
_atom_site_aniso_U_12
Cu1 0.0345(2) 0.0505(2) 0.02097(19) -0.01042(16) -0.00780(14) -0.00584(16)
S100 0.0851(6) 0.0989(6) 0.0323(4) -0.0141(4) 0.0108(4) -0.0110(5)
C100 0.0328(12) 0.0438(12) 0.0397(13) -0.0184(10) -0.0043(10) -0.0004(9)
N100 0.0394(11) 0.0574(12) 0.0278(10) -0.0145(9) -0.0043(8) -0.0033(9)
N11A 0.0381(10) 0.0379(9) 0.0245(9) -0.0055(7) -0.0101(7) -0.0018(8)
N12A 0.0468(11) 0.0287(8) 0.0238(9) -0.0039(7) -0.0131(8) -0.0041(7)
C11A 0.0350(11) 0.0303(10) 0.0246(10) -0.0063(8) -0.0106(8) 0.0030(8)
C12A 0.0379(12) 0.0361(11) 0.0238(10) -0.0024(8) -0.0071(9) -0.0038(9)
C13A 0.0492(14) 0.0488(13) 0.0237(11) -0.0055(9) -0.0073(10) -0.0078(11)
C14A 0.0541(15) 0.0602(15) 0.0295(12) -0.0081(11) 0.0013(11) -0.0214(12)
C15A 0.0403(13) 0.0503(13) 0.0347(12) -0.0121(10) -0.0067(10) -0.0107(10)
O21A 0.0739(12) 0.0287(8) 0.0313(8) -0.0020(6) -0.0164(8) -0.0066(7)
C21A 0.0340(11) 0.0296(10) 0.0283(11) -0.0058(8) -0.0110(8) 0.0017(8)
C22A 0.0320(10) 0.0254(9) 0.0246(10) -0.0075(8) -0.0082(8) 0.0038(8)
C23A 0.0396(12) 0.0303(10) 0.0291(11) -0.0050(8) -0.0078(9) -0.0072(9)
C24A 0.0353(11) 0.0332(10) 0.0311(11) -0.0102(8) -0.0111(9) -0.0050(9)
N11B 0.0466(11) 0.0458(11) 0.0319(10) -0.0100(8) -0.0178(8) 0.0064(9)
N12B 0.0511(11) 0.0268(8) 0.0253(9) -0.0053(7) -0.0167(8) 0.0029(8)
C11B 0.0390(12) 0.0315(10) 0.0240(10) -0.0049(8) -0.0101(9) -0.0044(8)
C12B 0.0447(13) 0.0426(12) 0.0304(11) -0.0140(9) -0.0115(10) 0.0051(10)
C13B 0.0558(15) 0.0476(13) 0.0289(11) -0.0101(10) -0.0182(10) -0.0004(11)
C14B 0.0758(18) 0.0432(13) 0.0325(12) -0.0167(10) -0.0167(12) 0.0012(12)
C15B 0.0642(16) 0.0309(11) 0.0337(12) -0.0094(9) -0.0167(11) 0.0046(10)
O21B 0.0773(12) 0.0272(8) 0.0435(10) -0.0071(7) -0.0324(9) 0.0026(8)
C21B 0.0375(12) 0.0307(10) 0.0283(11) -0.0072(8) -0.0095(9) 0.0001(8)
C22B 0.0346(11) 0.0292(10) 0.0236(10) -0.0083(8) -0.0077(8) 0.0031(8)
C23B 0.0437(12) 0.0273(10) 0.0291(11) -0.0047(8) -0.0088(9) -0.0048(9)
C24B 0.0402(12) 0.0312(10) 0.0294(11) -0.0092(8) -0.0119(9) -0.0042(9)
N200 0.0746(18) 0.0765(18) 0.0467(15) -0.0076(13) 0.0069(13) -0.0050(14)
O202 0.183(3) 0.143(3) 0.0405(14) -0.0241(16) -0.0114(17) 0.025(2)
O201 0.115(2) 0.0898(18) 0.0825(18) -0.0058(15) -0.0083(16) 0.0314(17)
C201 0.0458(14) 0.0566(15) 0.0415(14) -0.0123(12) 0.0066(11) -0.0104(12)
C202 0.0538(16) 0.0721(18) 0.0622(18) -0.0332(15) -0.0005(14) -0.0039(14)
C203 0.0603(19) 0.110(3) 0.0521(18) -0.0310(18) -0.0077(15) -0.0153(19)
C204 0.0503(17) 0.077(2) 0.079(2) -0.0080(18) -0.0177(16) -0.0062(15)
C205 0.061(2) 0.0657(19) 0.096(3) -0.0238(19) -0.0085(18) 0.0068(15)
C206 0.0645(19) 0.0724(19) 0.0619(19) -0.0299(16) 0.0060(15) -0.0015(15)

loop_
_atom_type_symbol
_atom_type_description
_atom_type_scat_dispersion_real
_atom_type_scat_dispersion_imag
_atom_type_scat_source
C C 0.0033 0.0016 'International Tables Vol C Tables 4.2.6.8 and 6.1.1.4'
H H 0.0000 0.0000 'International Tables Vol C Tables 4.2.6.8 and 6.1.1.4'
N N 0.0061 0.0033 'International Tables Vol C Tables 4.2.6.8 and 6.1.1.4'
O O 0.0106 0.0060 'International Tables Vol C Tables 4.2.6.8 and 6.1.1.4'
S S 0.1246 0.1234 'International Tables Vol C Tables 4.2.6.8 and 6.1.1.4'
Cu Cu 0.3201 1.2651 'International Tables Vol C Tables 4.2.6.8 and 6.1.1.4'

loop_
_geom_angle_atom_site_label_1
_geom_angle_atom_site_label_2
_geom_angle_atom_site_label_3
_geom_angle
_geom_angle_site_symmetry_1
_geom_angle_site_symmetry_3
N100 Cu1 N100 180 2 .
N100 Cu1 N11A 89.50(7) 2 2
N100 Cu1 N11A 90.50(7) . 2
N100 Cu1 N11A 90.50(7) 2 .
N100 Cu1 N11A 89.50(7) . .
N11A Cu1 N11A 180 2 .
N100 C100 S100 178.2(2) . .
C100 N100 Cu1 155.12(19) . .
C12A N11A C13A 117.14(18) . .
C12A N11A Cu1 121.97(14) . .
C13A N11A Cu1 120.88(14) . .
C21A N12A C11A 124.93(17) . .
C12A C11A C15A 118.90(19) . .
C12A C11A N12A 117.34(18) . .
C15A C11A N12A 123.72(19) . .
N11A C12A C11A 123.57(19) . .
N11A C13A C14A 122.6(2) . .
C15A C14A C13A 120.0(2) . .
C11A C15A C14A 117.8(2) . .
O21A C21A N12A 123.27(19) . .
O21A C21A C22A 120.88(18) . .
N12A C21A C22A 115.85(17) . .
C24A C22A C23A 119.25(18) . .
C24A C22A C21A 123.24(18) . .
C23A C22A C21A 117.49(18) . .
C24A C23A C22A 120.48(19) 2_656 .
C23A C24A C22A 120.27(18) 2_656 .
C13B N11B C12B 117.7(2) . .
C21B N12B C11B 125.55(17) . .
C15B C11B C12B 118.26(19) . .
C15B C11B N12B 118.97(19) . .
C12B C11B N12B 122.76(19) . .
N11B C12B C11B 122.7(2) . .
N11B C13B C14B 123.2(2) . .
C13B C14B C15B 119.2(2) . .
C14B C15B C11B 118.9(2) . .
O21B C21B N12B 123.36(19) . .
O21B C21B C22B 120.87(18) . .
N12B C21B C22B 115.77(17) . .
C23B C22B C24B 119.23(18) . 2_646
C23B C22B C21B 117.74(18) . .
C24B C22B C21B 122.98(18) 2_646 .
C24B C23B C22B 120.47(19) . .
C23B C24B C22B 120.29(18) . 2_646
O202 N200 O201 123.5(3) . .
O202 N200 C201 117.2(3) . .
O201 N200 C201 119.3(3) . .
C206 C201 C202 122.6(3) . .
C206 C201 N200 119.4(3) . .
C202 C201 N200 117.9(3) . .
C201 C202 C203 117.3(3) . .
C204 C203 C202 120.0(3) . .
C205 C204 C203 120.2(3) . .
C204 C205 C206 121.4(3) . .
C205 C206 C201 118.4(3) . .

loop_
_geom_bond_atom_site_label_1
_geom_bond_atom_site_label_2
_geom_bond_distance
_geom_bond_site_symmetry_2
Cu1 N100 1.9683(19) 2
Cu1 N100 1.9683(19) .
Cu1 N11A 2.0980(17) 2
Cu1 N11A 2.0980(17) .
S100 C100 1.620(2) .
C100 N100 1.153(3) .
N11A C12A 1.339(3) .
N11A C13A 1.340(3) .
N12A C21A 1.351(3) .
N12A C11A 1.418(3) .
C11A C12A 1.382(3) .
C11A C15A 1.380(3) .
C13A C14A 1.377(3) .
C14A C15A 1.383(3) .
O21A C21A 1.227(2) .
C21A C22A 1.499(3) .
C22A C24A 1.389(3) .
C22A C23A 1.390(3) .
C23A C24A 1.383(3) 2_656
C24A C23A 1.383(3) 2_656
N11B C13B 1.328(3) .
N11B C12B 1.343(3) .
N12B C21B 1.361(3) .
N12B C11B 1.411(3) .
C11B C15B 1.379(3) .
C11B C12B 1.387(3) .
C13B C14B 1.369(4) .
C14B C15B 1.375(3) .
O21B C21B 1.218(3) .
C21B C22B 1.500(3) .
C22B C23B 1.390(3) .
C22B C24B 1.391(3) 2_646
C23B C24B 1.380(3) .
C24B C22B 1.391(3) 2_646
N200 O202 1.197(4) .
N200 O201 1.209(4) .
N200 C201 1.474(4) .
C201 C206 1.369(4) .
C201 C202 1.367(4) .
C202 C203 1.406(5) .
C203 C204 1.369(5) .
C204 C205 1.354(5) .
C205 C206 1.358(5) .
